data_1547542
loop_
_publ_author_name
'Chen, Zhongtao'
'Zhao, Xiangxiang'
'Gong, Xinyi'
'Xu, Di'
'Ma, Yuguo'

_publ_section_title
;
 Macrocyclic Trinuclear Nickel Phenoxyimine Catalysts for High-Temperature
 Polymerization of Ethylene and Isospecific Polymerization of Propylene
;
_journal_issue 17
_journal_name_full Macromolecules
_journal_page_first 6561
_journal_paper_doi 10.1021/acs.macromol.7b00996
_journal_volume 50
_journal_year 2017
_chemical_formula_moiety 'C105 H105 N3 O6, 0.5(C6 H12)'
_chemical_formula_sum 'C108 H111 N3 O6'
_chemical_formula_weight 1546.99
_chemical_name_systematic
;
 ? 
;
_space_group_crystal_system trigonal
_space_group_IT_number 167
_space_group_name_Hall '-R 3 2"c'
_space_group_name_H-M_alt 'R -3 c'
_symmetry_space_group_name_Hall '-R 3 2"c'
_symmetry_space_group_name_H-M 'R -3 c :H'
_atom_sites_solution_hydrogens geom
_audit_creation_date 2016-05-29
_audit_creation_method
;
Olex2 1.2
(compiled 2015.09.30 svn.r3233 for OlexSys, GUI svn.r5103)
;
_cell_angle_alpha 90
_cell_angle_beta 90
_cell_angle_gamma 120
_cell_formula_units_Z 12
_cell_length_a 20.4648(8)
_cell_length_b 20.4648(8)
_cell_length_c 73.392(3)
_cell_measurement_reflns_used 7318
_cell_measurement_temperature 180.00(10)
_cell_measurement_theta_max 26.4350
_cell_measurement_theta_min 3.1830
_cell_volume 26619.2(18)
_computing_cell_refinement
;
CrysAlisPro, Agilent Technologies,
Version 1.171.36.32 (release 02-08-2013 CrysAlis171 .NET)
(compiled Aug  2 2013,16:46:58)
;
_computing_data_collection
;
CrysAlisPro, Agilent Technologies,
Version 1.171.36.32 (release 02-08-2013 CrysAlis171 .NET)
(compiled Aug  2 2013,16:46:58)
;
_computing_data_reduction
;
CrysAlisPro, Agilent Technologies,
Version 1.171.36.32 (release 02-08-2013 CrysAlis171 .NET)
(compiled Aug  2 2013,16:46:58)
;
_computing_molecular_graphics 'Olex2 (Dolomanov et al., 2009)'
_computing_publication_material 'Olex2 (Dolomanov et al., 2009)'
_computing_structure_refinement 'ShelXL (Sheldrick, 2015)'
_computing_structure_solution
;
Superflip (Palatinus & Chapuis, 2007;Palatinus & van der Lee, 2008;
Palatinus et al., 2012)
;
_diffrn_ambient_temperature 180.00(10)
_diffrn_detector_area_resol_mean 10.3914
_diffrn_measured_fraction_theta_full 0.991
_diffrn_measured_fraction_theta_max 0.991
_diffrn_measurement_details
;
#__ type_ start__ end____ width___ exp.time_
  1 omega   36.50  101.00   0.7500   18.0000
omega____ theta____ kappa____ phi______ frames
    -       10.7017  178.0000  -60.0000 86

#__ type_ start__ end____ width___ exp.time_
  2 omega  -51.00   22.50   0.7500   18.0000
omega____ theta____ kappa____ phi______ frames
    -       10.7017  -38.0000   60.0000 98

#__ type_ start__ end____ width___ exp.time_
  3 omega  -55.00   -7.00   0.7500   18.0000
omega____ theta____ kappa____ phi______ frames
    -       10.7017  -54.0000  144.0000 64

#__ type_ start__ end____ width___ exp.time_
  4 omega   -8.00   29.50   0.7500   18.0000
omega____ theta____ kappa____ phi______ frames
    -      -11.7954  -99.0000   60.0000 50
;
_diffrn_measurement_device_type 'SuperNova, Dual, Cu at zero, Atlas'
_diffrn_measurement_method '\w scans'
_diffrn_orient_matrix_UB_11 0.0338654000
_diffrn_orient_matrix_UB_12 0.0353815000
_diffrn_orient_matrix_UB_13 0.0000232000
_diffrn_orient_matrix_UB_21 -0.0095939333
_diffrn_orient_matrix_UB_22 0.0085472333
_diffrn_orient_matrix_UB_23 -0.0086148667
_diffrn_orient_matrix_UB_31 -0.0190179333
_diffrn_orient_matrix_UB_32 0.0166337333
_diffrn_orient_matrix_UB_33 0.0043809333
_diffrn_radiation_monochromator mirror
_diffrn_radiation_type MoK\a
_diffrn_radiation_wavelength 0.71073
_diffrn_reflns_av_R_equivalents 0.1372
_diffrn_reflns_av_unetI/netI 0.1003
_diffrn_reflns_Laue_measured_fraction_full 0.991
_diffrn_reflns_Laue_measured_fraction_max 0.991
_diffrn_reflns_limit_h_max 25
_diffrn_reflns_limit_h_min -25
_diffrn_reflns_limit_k_max 25
_diffrn_reflns_limit_k_min -22
_diffrn_reflns_limit_l_max 87
_diffrn_reflns_limit_l_min -90
_diffrn_reflns_number 44798
_diffrn_reflns_point_group_measured_fraction_full 0.991
_diffrn_reflns_point_group_measured_fraction_max 0.991
_diffrn_reflns_theta_full 25.242
_diffrn_reflns_theta_max 26.022
_diffrn_reflns_theta_min 3.054
_diffrn_source 'SuperNova (Mo) X-ray Source'
_exptl_absorpt_coefficient_mu 0.071
_exptl_absorpt_correction_T_max 1.00000
_exptl_absorpt_correction_T_min 0.82666
_exptl_absorpt_correction_type multi-scan
_exptl_absorpt_process_details
;
CrysAlisPro, Agilent Technologies,
Version 1.171.36.32 (release 02-08-2013 CrysAlis171 .NET)
(compiled Aug  2 2013,16:46:58)
Empirical absorption correction using spherical harmonics,
 implemented in SCALE3 ABSPACK scaling algorithm.
;
_exptl_crystal_colour
;
;
_exptl_crystal_density_diffrn 1.158
_exptl_crystal_density_method 'not measured'
_exptl_crystal_description
;
;
_exptl_crystal_F_000 9936
_exptl_crystal_size_max 0.1
_exptl_crystal_size_mid 0.1
_exptl_crystal_size_min 0.05
_refine_diff_density_max 0.723
_refine_diff_density_min -0.296
_refine_diff_density_rms 0.064
_refine_ls_extinction_method none
_refine_ls_goodness_of_fit_ref 0.891
_refine_ls_hydrogen_treatment constr
_refine_ls_matrix_type full
_refine_ls_number_parameters 359
_refine_ls_number_reflns 5790
_refine_ls_number_restraints 12
_refine_ls_restrained_S_all 0.912
_refine_ls_R_factor_all 0.1288
_refine_ls_R_factor_gt 0.0661
_refine_ls_shift/su_max 0.001
_refine_ls_shift/su_mean 0.000
_refine_ls_structure_factor_coef Fsqd
_refine_ls_weighting_details 'w=1/[\s^2^(Fo^2^)+(0.1122P)^2^] where P=(Fo^2^+2Fc^2^)/3'
_refine_ls_weighting_scheme calc
_refine_ls_wR_factor_gt 0.1723
_refine_ls_wR_factor_ref 0.1909
_reflns_Friedel_coverage 0.000
_reflns_number_gt 2808
_reflns_number_total 5790
_reflns_threshold_expression 'I > 2\s(I)'
_cod_data_source_file ma7b00996_si_003.cif
_cod_data_source_block exp_6916
_cod_depositor_comments
;

2019-04-03
Z value and formula fixed to values more according to usual
chemical conventions.                 miguel
;
_cod_original_formula_sum 'C216 H222 N6 O12'
_cod_original_formula_weight 3093.98
_cod_original_formula_moiety '2(C105 H105 N3 O6), C6 H12'
_cod_original_formula_units_Z 6
_cod_original_cell_volume 26619(2)
_cod_database_code 1547542
_shelxl_version_number 2014-3
_chemical_oxdiff_formula C1H1O1
_shelx_space_group_comment
;
The symmetry employed for this shelxl refinement is uniquely defined
by the following loop, which should always be used as a source of
symmetry information in preference to the above space-group names.
They are only intended as comments.
;
_shelx_estimated_absorpt_t_max 0.996
_shelx_estimated_absorpt_t_min 0.993
_reflns_odcompleteness_completeness 99.75
_reflns_odcompleteness_iscentric 1
_reflns_odcompleteness_theta 25.97
_olex2_refinement_description
;
1. Fixed Uiso
 At 1.2 times of:
  All C(H) groups, All C(H,H) groups
 At 1.5 times of:
  All C(H,H,H) groups, All O(H) groups
2. Uiso/Uaniso restraints and constraints
Uanis(C26) \\sim Ueq: with sigma of 0.1 and sigma for terminal atoms of 0.008
Uanis(C36) \\sim Ueq: with sigma of 0.008 and sigma for terminal atoms of 0.2
3.a Ternary CH refined with riding coordinates:
 C25(H25), C28(H28)
3.b Secondary CH2 refined with riding coordinates:
 C36(H36A,H36B)
3.c Aromatic/amide H refined with riding coordinates:
 C3(H3), C4(H4), C5(H5), C9(H9), C10(H10), C11(H11), C17(H17), C18(H18),
 C20(H20), C24(H24), C31(H31)
3.d Tetrahedral OH refined with riding coordinates:
 O2(H2)
3.e Idealised Me refined as rotating group:
 C14(H14A,H14B,H14C), C15(H15A,H15B,H15C), C26(H26A,H26B,H26C), C27(H27A,H27B,
 H27C), C29(H29A,H29B,H29C), C30(H30A,H30B,H30C), C35(H35A,H35B,H35C)
;
_olex2_submission_special_instructions 'No special instructions were received'

loop_
_space_group_symop_operation_xyz
'x, y, z'
'-y, x-y, z'
'-x+y, -x, z'
'x-y, -y, -z+1/2'
'-x, -x+y, -z+1/2'
'y, x, -z+1/2'
'x+2/3, y+1/3, z+1/3'
'-y+2/3, x-y+1/3, z+1/3'
'-x+y+2/3, -x+1/3, z+1/3'
'x-y+2/3, -y+1/3, -z+5/6'
'-x+2/3, -x+y+1/3, -z+5/6'
'y+2/3, x+1/3, -z+5/6'
'x+1/3, y+2/3, z+2/3'
'-y+1/3, x-y+2/3, z+2/3'
'-x+y+1/3, -x+2/3, z+2/3'
'x-y+1/3, -y+2/3, -z+7/6'
'-x+1/3, -x+y+2/3, -z+7/6'
'y+1/3, x+2/3, -z+7/6'
'-x, -y, -z'
'y, -x+y, -z'
'x-y, x, -z'
'-x+y, y, z-1/2'
'x, x-y, z-1/2'
'-y, -x, z-1/2'
'-x+2/3, -y+1/3, -z+1/3'
'y+2/3, -x+y+1/3, -z+1/3'
'x-y+2/3, x+1/3, -z+1/3'
'-x+y+2/3, y+1/3, z-1/6'
'x+2/3, x-y+1/3, z-1/6'
'-y+2/3, -x+1/3, z-1/6'
'-x+1/3, -y+2/3, -z+2/3'
'y+1/3, -x+y+2/3, -z+2/3'
'x-y+1/3, x+2/3, -z+2/3'
'-x+y+1/3, y+2/3, z+1/6'
'x+1/3, x-y+2/3, z+1/6'
'-y+1/3, -x+2/3, z+1/6'

loop_
_atom_site_label
_atom_site_type_symbol
_atom_site_fract_x
_atom_site_fract_y
_atom_site_fract_z
_atom_site_U_iso_or_equiv
_atom_site_adp_type
_atom_site_occupancy
_atom_site_site_symmetry_order
_atom_site_calc_flag
_atom_site_refinement_flags_posn
_atom_site_refinement_flags_adp
C1 C 0.77301(15) 1.05640(15) 0.05299(3) 0.0284(6) Uani 1 1 d . .
C2 C 0.78189(15) 0.99449(15) 0.04942(3) 0.0323(7) Uani 1 1 d . .
C3 C 0.85505(17) 1.00631(18) 0.05027(4) 0.0408(8) Uani 1 1 d . .
H3 H 0.8634 0.9654 0.0479 0.049 Uiso 1 1 calc R .
C4 C 0.91543(18) 1.07611(19) 0.05442(4) 0.0477(8) Uani 1 1 d . .
H4 H 0.9651 1.0834 0.0545 0.057 Uiso 1 1 calc R .
C5 C 0.90411(17) 1.13535(18) 0.05845(4) 0.0450(8) Uani 1 1 d . .
H5 H 0.9460 1.1829 0.0617 0.054 Uiso 1 1 calc R .
C6 C 0.83284(16) 1.12671(16) 0.05790(3) 0.0345(7) Uani 1 1 d . .
C7 C 0.81524(16) 1.18843(16) 0.06313(4) 0.0406(8) Uani 1 1 d . .
C8 C 0.75332(16) 1.18100(16) 0.05062(4) 0.0377(7) Uani 1 1 d . .
C9 C 0.74701(19) 1.24183(18) 0.04421(5) 0.0565(9) Uani 1 1 d . .
H9 H 0.7848 1.2918 0.0473 0.068 Uiso 1 1 calc R .
C10 C 0.6866(2) 1.2305(2) 0.03345(6) 0.0685(11) Uani 1 1 d . .
H10 H 0.6847 1.2726 0.0286 0.082 Uiso 1 1 calc R .
C11 C 0.62947(19) 1.15879(19) 0.02976(5) 0.0555(9) Uani 1 1 d . .
H11 H 0.5868 1.1518 0.0230 0.067 Uiso 1 1 calc R .
C12 C 0.63284(16) 1.09559(16) 0.03573(4) 0.0377(7) Uani 1 1 d . .
C13 C 0.69637(16) 1.10893(15) 0.04565(4) 0.0310(7) Uani 1 1 d . .
C14 C 0.7858(2) 1.1733(2) 0.08303(4) 0.0672(11) Uani 1 1 d . .
H14A H 0.7419 1.1224 0.0839 0.101 Uiso 1 1 calc GR .
H14B H 0.7711 1.2104 0.0866 0.101 Uiso 1 1 calc GR .
H14C H 0.8257 1.1776 0.0912 0.101 Uiso 1 1 calc GR .
C15 C 0.88525(19) 1.26761(18) 0.06204(6) 0.0638(10) Uani 1 1 d . .
H15A H 0.9248 1.2701 0.0700 0.096 Uiso 1 1 calc GR .
H15B H 0.8718 1.3052 0.0659 0.096 Uiso 1 1 calc GR .
H15C H 0.9038 1.2780 0.0495 0.096 Uiso 1 1 calc GR .
C16 C 0.56982(15) 1.01950(16) 0.03089(4) 0.0338(7) Uani 1 1 d . .
C17 C 0.58160(16) 0.96743(17) 0.02102(4) 0.0377(7) Uani 1 1 d . .
H17 H 0.6319 0.9799 0.0183 0.045 Uiso 1 1 calc R .
C18 C 0.49648(16) 0.99978(16) 0.03489(4) 0.0339(7) Uani 1 1 d . .
H18 H 0.4870 1.0347 0.0412 0.041 Uiso 1 1 calc R .
C19 C 0.71886(16) 0.91840(15) 0.04461(3) 0.0312(7) Uani 1 1 d . .
C20 C 0.72987(16) 0.87640(15) 0.03114(4) 0.0325(7) Uani 1 1 d . .
H20 H 0.7767 0.8986 0.0249 0.039 Uiso 1 1 calc R .
C21 C 0.67447(17) 0.80326(16) 0.02666(3) 0.0343(7) Uani 1 1 d . .
C22 C 0.60646(16) 0.77178(15) 0.03607(3) 0.0328(7) Uani 1 1 d . .
C23 C 0.59244(16) 0.81286(15) 0.04935(3) 0.0334(7) Uani 1 1 d . .
C24 C 0.64955(16) 0.88512(15) 0.05334(3) 0.0319(7) Uani 1 1 d . .
H24 H 0.6410 0.9131 0.0624 0.038 Uiso 1 1 calc R .
C25 C 0.68944(18) 0.76184(17) 0.01132(4) 0.0409(8) Uani 1 1 d . .
H25 H 0.6431 0.7112 0.0100 0.049 Uiso 1 1 calc R .
C26 C 0.7522(3) 0.7488(3) 0.01559(7) 0.1115(18) Uani 1 1 d . U
H26A H 0.7592 0.7214 0.0055 0.167 Uiso 1 1 calc GR .
H26B H 0.7408 0.7190 0.0268 0.167 Uiso 1 1 calc GR .
H26C H 0.7986 0.7974 0.0173 0.167 Uiso 1 1 calc GR .
C27 C 0.7017(3) 0.8009(3) -0.00633(5) 0.0894(16) Uani 1 1 d . .
H27A H 0.7444 0.8525 -0.0053 0.134 Uiso 1 1 calc GR .
H27B H 0.6562 0.8024 -0.0097 0.134 Uiso 1 1 calc GR .
H27C H 0.7128 0.7737 -0.0157 0.134 Uiso 1 1 calc GR .
C28 C 0.51684(18) 0.77713(17) 0.05915(4) 0.0462(8) Uani 1 1 d . .
H28 H 0.4773 0.7424 0.0504 0.055 Uiso 1 1 calc R .
C29 C 0.5171(3) 0.7295(2) 0.07522(5) 0.0752(12) Uani 1 1 d . .
H29A H 0.5277 0.6906 0.0708 0.113 Uiso 1 1 calc GR .
H29B H 0.4677 0.7055 0.0812 0.113 Uiso 1 1 calc GR .
H29C H 0.5562 0.7620 0.0840 0.113 Uiso 1 1 calc GR .
C30 C 0.49477(19) 0.83413(19) 0.06566(4) 0.0528(9) Uani 1 1 d . .
H30A H 0.5265 0.8625 0.0760 0.079 Uiso 1 1 calc GR .
H30B H 0.4417 0.8075 0.0694 0.079 Uiso 1 1 calc GR .
H30C H 0.5019 0.8691 0.0557 0.079 Uiso 1 1 calc GR .
C31 C 0.55126(17) 0.64023(16) 0.03515(4) 0.0364(7) Uani 1 1 d . .
H31 H 0.5942 0.6468 0.0417 0.044 Uiso 1 1 calc R .
C32 C 0.49410(16) 0.56425(15) 0.02991(4) 0.0342(7) Uani 1 1 d . .
C33 C 0.43019(17) 0.55038(16) 0.01993(3) 0.0352(7) Uani 1 1 d . .
C34 C 0.37587(16) 0.47696(16) 0.01517(4) 0.0357(7) Uani 1 1 d . .
C35 C 0.30903(17) 0.46412(18) 0.00390(4) 0.0498(9) Uani 1 1 d . .
H35A H 0.3248 0.4783 -0.0088 0.075 Uiso 1 1 calc GR .
H35B H 0.2887 0.4950 0.0087 0.075 Uiso 1 1 calc GR .
H35C H 0.2701 0.4107 0.0045 0.075 Uiso 1 1 calc GR .
N1 N 0.54629(14) 0.69864(13) 0.03137(3) 0.0375(6) Uani 1 1 d . .
O1 O 0.70086(10) 1.04637(10) 0.05107(2) 0.0326(5) Uani 1 1 d . .
O2 O 0.41905(12) 0.60800(11) 0.01492(3) 0.0483(6) Uani 1 1 d . .
H2 H 0.3755 0.5904 0.0105 0.072 Uiso 1 1 calc R .
C36 C 0.7022(4) 0.2944(4) 0.08748(9) 0.165(3) Uani 1 1 d . U
H36A H 0.7300 0.2674 0.0847 0.198 Uiso 1 1 calc R .
H36B H 0.6977 0.2969 0.1009 0.198 Uiso 1 1 calc R .

loop_
_atom_site_aniso_label
_atom_site_aniso_U_11
_atom_site_aniso_U_22
_atom_site_aniso_U_33
_atom_site_aniso_U_23
_atom_site_aniso_U_13
_atom_site_aniso_U_12
C1 0.0266(16) 0.0284(16) 0.0257(13) 0.0002(12) -0.0036(11) 0.0105(13)
C2 0.0321(17) 0.0312(17) 0.0292(14) 0.0014(12) -0.0029(12) 0.0125(14)
C3 0.0398(19) 0.0429(19) 0.0436(17) -0.0012(14) -0.0064(14) 0.0235(17)
C4 0.0288(18) 0.053(2) 0.057(2) -0.0034(17) -0.0085(15) 0.0172(17)
C5 0.0327(19) 0.0405(19) 0.0479(18) -0.0036(15) -0.0117(14) 0.0079(16)
C6 0.0306(17) 0.0325(17) 0.0315(14) -0.0003(12) -0.0035(12) 0.0091(14)
C7 0.0353(18) 0.0315(17) 0.0438(16) -0.0111(14) -0.0020(14) 0.0084(14)
C8 0.0330(17) 0.0295(17) 0.0472(17) -0.0021(13) 0.0068(14) 0.0132(14)
C9 0.040(2) 0.0275(18) 0.091(3) 0.0006(17) -0.0017(19) 0.0088(16)
C10 0.057(3) 0.039(2) 0.111(3) 0.016(2) 0.004(2) 0.025(2)
C11 0.041(2) 0.046(2) 0.080(2) 0.0111(18) -0.0058(18) 0.0230(18)
C12 0.0298(17) 0.0361(18) 0.0460(17) 0.0031(14) 0.0049(14) 0.0156(14)
C13 0.0290(16) 0.0262(16) 0.0376(15) 0.0031(12) 0.0049(13) 0.0137(13)
C14 0.079(3) 0.076(3) 0.0451(19) -0.0173(18) -0.0020(19) 0.038(2)
C15 0.049(2) 0.037(2) 0.091(3) -0.0178(18) -0.0112(19) 0.0111(17)
C16 0.0276(16) 0.0384(17) 0.0338(15) 0.0057(13) -0.0001(12) 0.0153(14)
C17 0.0285(16) 0.050(2) 0.0343(15) 0.0044(14) 0.0015(13) 0.0197(16)
C18 0.0315(17) 0.0380(18) 0.0339(15) -0.0026(13) -0.0023(13) 0.0187(15)
C19 0.0393(17) 0.0275(16) 0.0267(13) 0.0004(12) -0.0065(13) 0.0167(14)
C20 0.0327(16) 0.0326(17) 0.0331(14) 0.0039(13) 0.0013(12) 0.0171(14)
C21 0.0463(19) 0.0298(16) 0.0291(14) 0.0004(12) -0.0001(13) 0.0207(15)
C22 0.0412(18) 0.0247(16) 0.0291(14) 0.0012(12) -0.0035(13) 0.0138(14)
C23 0.0412(18) 0.0290(16) 0.0251(13) 0.0023(12) 0.0008(13) 0.0139(14)
C24 0.0391(17) 0.0305(17) 0.0254(13) 0.0007(12) 0.0023(13) 0.0168(14)
C25 0.0461(19) 0.0341(17) 0.0423(17) -0.0071(14) 0.0037(14) 0.0198(16)
C26 0.135(4) 0.149(4) 0.114(4) -0.051(3) -0.031(3) 0.119(4)
C27 0.173(5) 0.099(3) 0.0378(19) -0.010(2) 0.005(2) 0.099(4)
C28 0.050(2) 0.0335(18) 0.0364(16) -0.0041(14) 0.0095(15) 0.0070(16)
C29 0.110(3) 0.045(2) 0.060(2) 0.0207(18) 0.041(2) 0.030(2)
C30 0.049(2) 0.062(2) 0.0434(18) 0.0015(16) 0.0121(15) 0.0249(18)
C31 0.0414(18) 0.0307(17) 0.0311(15) 0.0007(13) 0.0003(13) 0.0136(15)
C32 0.0352(17) 0.0270(16) 0.0297(14) 0.0002(12) 0.0035(13) 0.0075(14)
C33 0.0437(19) 0.0316(17) 0.0293(14) 0.0046(13) 0.0020(13) 0.0181(15)
C34 0.0368(18) 0.0324(17) 0.0294(14) 0.0010(13) 0.0001(13) 0.0109(15)
C35 0.044(2) 0.0415(19) 0.0502(18) 0.0048(15) -0.0062(15) 0.0110(16)
N1 0.0455(16) 0.0278(14) 0.0316(12) -0.0002(10) -0.0005(11) 0.0128(12)
O1 0.0248(11) 0.0266(11) 0.0400(11) -0.0008(8) -0.0032(8) 0.0080(9)
O2 0.0514(14) 0.0384(13) 0.0517(13) 0.0041(10) -0.0129(10) 0.0199(11)
C36 0.239(7) 0.137(5) 0.126(5) -0.002(4) -0.015(5) 0.100(4)

loop_
_atom_type_symbol
_atom_type_description
_atom_type_scat_dispersion_real
_atom_type_scat_dispersion_imag
_atom_type_scat_source
C C 0.0033 0.0016 'International Tables Vol C Tables 4.2.6.8 and 6.1.1.4'
H H 0.0000 0.0000 'International Tables Vol C Tables 4.2.6.8 and 6.1.1.4'
O O 0.0106 0.0060 'International Tables Vol C Tables 4.2.6.8 and 6.1.1.4'
N N 0.0061 0.0033 'International Tables Vol C Tables 4.2.6.8 and 6.1.1.4'

loop_
_geom_angle_atom_site_label_1
_geom_angle_atom_site_label_2
_geom_angle_atom_site_label_3
_geom_angle
_geom_angle_site_symmetry_1
_geom_angle_site_symmetry_3
C2 C1 O1 117.3(2) . .
C6 C1 C2 122.8(3) . .
C6 C1 O1 119.9(2) . .
C1 C2 C3 116.8(3) . .
C1 C2 C19 124.0(3) . .
C3 C2 C19 119.2(3) . .
C2 C3 H3 119.4 . .
C4 C3 C2 121.3(3) . .
C4 C3 H3 119.4 . .
C3 C4 H4 119.9 . .
C5 C4 C3 120.2(3) . .
C5 C4 H4 119.9 . .
C4 C5 H5 119.5 . .
C4 C5 C6 120.9(3) . .
C6 C5 H5 119.5 . .
C1 C6 C7 118.1(3) . .
C5 C6 C1 117.9(3) . .
C5 C6 C7 124.0(3) . .
C6 C7 C14 107.5(3) . .
C6 C7 C15 112.2(3) . .
C8 C7 C6 107.3(2) . .
C8 C7 C14 109.3(3) . .
C8 C7 C15 111.6(3) . .
C15 C7 C14 108.9(3) . .
C9 C8 C7 124.2(3) . .
C13 C8 C7 118.7(3) . .
C13 C8 C9 117.0(3) . .
C8 C9 H9 119.5 . .
C10 C9 C8 121.1(3) . .
C10 C9 H9 119.5 . .
C9 C10 H10 119.9 . .
C11 C10 C9 120.2(3) . .
C11 C10 H10 119.9 . .
C10 C11 H11 119.4 . .
C10 C11 C12 121.2(3) . .
C12 C11 H11 119.4 . .
C11 C12 C16 118.4(3) . .
C13 C12 C11 117.1(3) . .
C13 C12 C16 124.5(3) . .
C12 C13 C8 123.2(3) . .
O1 C13 C8 119.7(2) . .
O1 C13 C12 117.1(2) . .
C7 C14 H14A 109.5 . .
C7 C14 H14B 109.5 . .
C7 C14 H14C 109.5 . .
H14A C14 H14B 109.5 . .
H14A C14 H14C 109.5 . .
H14B C14 H14C 109.5 . .
C7 C15 H15A 109.5 . .
C7 C15 H15B 109.5 . .
C7 C15 H15C 109.5 . .
H15A C15 H15B 109.5 . .
H15A C15 H15C 109.5 . .
H15B C15 H15C 109.5 . .
C17 C16 C12 122.0(3) . .
C18 C16 C12 120.3(3) . .
C18 C16 C17 117.6(3) . .
C16 C17 H17 118.7 . .
C34 C17 C16 122.6(3) 2_665 .
C34 C17 H17 118.7 2_665 .
C16 C18 H18 119.1 . .
C16 C18 C32 121.7(3) . 2_665
C32 C18 H18 119.1 2_665 .
C20 C19 C2 119.3(3) . .
C24 C19 C2 123.0(2) . .
C24 C19 C20 117.6(2) . .
C19 C20 H20 118.9 . .
C21 C20 C19 122.2(3) . .
C21 C20 H20 118.9 . .
C20 C21 C25 119.3(3) . .
C22 C21 C20 118.0(2) . .
C22 C21 C25 122.7(3) . .
C21 C22 C23 121.5(2) . .
C21 C22 N1 120.4(2) . .
C23 C22 N1 117.9(3) . .
C22 C23 C28 120.2(2) . .
C24 C23 C22 118.0(3) . .
C24 C23 C28 121.8(2) . .
C19 C24 H24 118.7 . .
C23 C24 C19 122.6(3) . .
C23 C24 H24 118.7 . .
C21 C25 H25 107.1 . .
C26 C25 C21 112.3(3) . .
C26 C25 H25 107.1 . .
C26 C25 C27 110.9(4) . .
C27 C25 C21 111.9(3) . .
C27 C25 H25 107.1 . .
C25 C26 H26A 109.5 . .
C25 C26 H26B 109.5 . .
C25 C26 H26C 109.5 . .
H26A C26 H26B 109.5 . .
H26A C26 H26C 109.5 . .
H26B C26 H26C 109.5 . .
C25 C27 H27A 109.5 . .
C25 C27 H27B 109.5 . .
C25 C27 H27C 109.5 . .
H27A C27 H27B 109.5 . .
H27A C27 H27C 109.5 . .
H27B C27 H27C 109.5 . .
C23 C28 H28 107.6 . .
C23 C28 C29 110.1(3) . .
C23 C28 C30 113.6(2) . .
C29 C28 H28 107.6 . .
C30 C28 H28 107.6 . .
C30 C28 C29 110.0(3) . .
C28 C29 H29A 109.5 . .
C28 C29 H29B 109.5 . .
C28 C29 H29C 109.5 . .
H29A C29 H29B 109.5 . .
H29A C29 H29C 109.5 . .
H29B C29 H29C 109.5 . .
C28 C30 H30A 109.5 . .
C28 C30 H30B 109.5 . .
C28 C30 H30C 109.5 . .
H30A C30 H30B 109.5 . .
H30A C30 H30C 109.5 . .
H30B C30 H30C 109.5 . .
C32 C31 H31 118.5 . .
N1 C31 H31 118.5 . .
N1 C31 C32 123.0(3) . .
C18 C32 C31 119.2(3) 3_565 .
C18 C32 C33 119.0(3) 3_565 .
C33 C32 C31 121.7(3) . .
C34 C33 C32 120.7(3) . .
O2 C33 C32 120.7(3) . .
O2 C33 C34 118.6(3) . .
C17 C34 C33 118.2(3) 3_565 .
C17 C34 C35 122.3(3) 3_565 .
C33 C34 C35 119.4(3) . .
C34 C35 H35A 109.5 . .
C34 C35 H35B 109.5 . .
C34 C35 H35C 109.5 . .
H35A C35 H35B 109.5 . .
H35A C35 H35C 109.5 . .
H35B C35 H35C 109.5 . .
C31 N1 C22 119.9(2) . .
C13 O1 C1 116.6(2) . .
C33 O2 H2 109.5 . .
C36 C36 C36 103.7(6) 17_654 16_554
C36 C36 H36A 111.0 17_654 .
C36 C36 H36A 111.0 16_554 .
C36 C36 H36B 111.0 16_554 .
C36 C36 H36B 111.0 17_654 .
H36A C36 H36B 109.0 . .

loop_
_geom_bond_atom_site_label_1
_geom_bond_atom_site_label_2
_geom_bond_distance
_geom_bond_site_symmetry_2
C1 C2 1.392(4) .
C1 C6 1.392(4) .
C1 O1 1.392(3) .
C2 C3 1.393(4) .
C2 C19 1.485(4) .
C3 H3 0.9500 .
C3 C4 1.376(4) .
C4 H4 0.9500 .
C4 C5 1.375(4) .
C5 H5 0.9500 .
C5 C6 1.379(4) .
C6 C7 1.525(4) .
C7 C8 1.510(4) .
C7 C14 1.551(4) .
C7 C15 1.537(4) .
C8 C9 1.396(4) .
C8 C13 1.396(4) .
C9 H9 0.9500 .
C9 C10 1.385(5) .
C10 H10 0.9500 .
C10 C11 1.371(5) .
C11 H11 0.9500 .
C11 C12 1.400(4) .
C12 C13 1.393(4) .
C12 C16 1.485(4) .
C13 O1 1.387(3) .
C14 H14A 0.9800 .
C14 H14B 0.9800 .
C14 H14C 0.9800 .
C15 H15A 0.9800 .
C15 H15B 0.9800 .
C15 H15C 0.9800 .
C16 C17 1.406(4) .
C16 C18 1.377(4) .
C17 H17 0.9500 .
C17 C34 1.381(4) 2_665
C18 H18 0.9500 .
C18 C32 1.396(4) 2_665
C19 C20 1.400(4) .
C19 C24 1.386(4) .
C20 H20 0.9500 .
C20 C21 1.392(4) .
C21 C22 1.390(4) .
C21 C25 1.529(4) .
C22 C23 1.407(4) .
C22 N1 1.425(3) .
C23 C24 1.382(4) .
C23 C28 1.521(4) .
C24 H24 0.9500 .
C25 H25 1.0000 .
C25 C26 1.471(5) .
C25 C27 1.476(5) .
C26 H26A 0.9800 .
C26 H26B 0.9800 .
C26 H26C 0.9800 .
C27 H27A 0.9800 .
C27 H27B 0.9800 .
C27 H27C 0.9800 .
C28 H28 1.0000 .
C28 C29 1.532(5) .
C28 C30 1.523(4) .
C29 H29A 0.9800 .
C29 H29B 0.9800 .
C29 H29C 0.9800 .
C30 H30A 0.9800 .
C30 H30B 0.9800 .
C30 H30C 0.9800 .
C31 H31 0.9500 .
C31 C32 1.454(4) .
C31 N1 1.279(3) .
C32 C18 1.396(4) 3_565
C32 C33 1.399(4) .
C33 C34 1.395(4) .
C33 O2 1.359(3) .
C34 C17 1.381(4) 3_565
C34 C35 1.505(4) .
C35 H35A 0.9800 .
C35 H35B 0.9800 .
C35 H35C 0.9800 .
O2 H2 0.8400 .
C36 C36 1.399(14) 17_654
C36 C36 1.509(13) 16_554
C36 H36A 0.9900 .
C36 H36B 0.9900 .
